data_2015339
loop_
_publ_author_name
'Nakano, Taku'
'Kakuda, Hiroko'
'Mori, Yoshihiro'
'Shiro, Motoo'

_publ_section_title (1<i>Z</i>,2<i>Z</i>)-1,2-Bis(3-methyl-2,3-dihydro-1,3-benzothiazol-2-ylidene)hydrazine
_journal_coeditor_code AV3007
_journal_issue 6
_journal_name_full 'Acta Crystallographica Section C'
_journal_page_first o331
_journal_page_last o332
_journal_paper_doi 10.1107/S0108270106014223
_journal_volume 62
_journal_year 2006
_chemical_formula_iupac 'C16 H14 N4 S2'
_chemical_formula_moiety 'C16 H14 N4 S2'
_chemical_formula_sum 'C16 H14 N4 S2'
_chemical_formula_weight 326.43
_chemical_melting_point '500-503 (sublimes)'
_chemical_name_common
;
3-methyl-2-benzothiazolinone azine
;
_chemical_name_systematic
;
(1Z,2Z)-1,2-Bis(3-methyl-2,3-dihydro-1,3-benzothiazol-2-ylidene)hydrazine
;
_space_group_IT_number 5
_symmetry_cell_setting monoclinic
_symmetry_space_group_name_Hall 'C 2y'
_symmetry_space_group_name_H-M 'C 1 2 1'
_cell_angle_alpha 90.0000
_cell_angle_beta 104.235(8)
_cell_angle_gamma 90.0000
_cell_formula_units_Z 4
_cell_length_a 16.0038(17)
_cell_length_b 5.8679(7)
_cell_length_c 15.9529(18)
_cell_measurement_reflns_used 6970
_cell_measurement_temperature 93.0(10)
_cell_measurement_theta_max 68.2
_cell_measurement_theta_min 5.7
_cell_volume 1452.1(3)
_computing_cell_refinement PROCESS-AUTO
_computing_data_collection 'PROCESS-AUTO (Rigaku, 1998)'
_computing_data_reduction 'CrystalStructure (Rigaku, 2005)'
_computing_molecular_graphics 'ORTEPII (Johnson, 1976)'
_computing_publication_material CrystalStructure
_computing_structure_refinement 'SHELXL97 (Sheldrick, 1997)'
_computing_structure_solution 'SHELXS97 (Sheldrick, 1997)'
_diffrn_detector_area_resol_mean 10.00
_diffrn_measured_fraction_theta_full 0.991
_diffrn_measured_fraction_theta_max 0.991
_diffrn_measurement_device_type 'Rigaku R-AXIS RAPID'
_diffrn_measurement_method \w
_diffrn_radiation_type 'Cu K\a'
_diffrn_radiation_wavelength 1.54187
_diffrn_reflns_av_R_equivalents 0.039
_diffrn_reflns_limit_h_max 19
_diffrn_reflns_limit_h_min -18
_diffrn_reflns_limit_k_max 7
_diffrn_reflns_limit_k_min -6
_diffrn_reflns_limit_l_max 19
_diffrn_reflns_limit_l_min -19
_diffrn_reflns_number 7214
_diffrn_reflns_theta_full 68.18
_diffrn_reflns_theta_max 68.18
_exptl_absorpt_coefficient_mu 3.326
_exptl_absorpt_correction_T_max 0.717
_exptl_absorpt_correction_T_min 0.597
_exptl_absorpt_correction_type multi-scan
_exptl_absorpt_process_details '(ABSCOR; Higashi, 1995)'
_exptl_crystal_colour 'pale yellow'
_exptl_crystal_density_diffrn 1.493
_exptl_crystal_density_method 'not measured'
_exptl_crystal_description block
_exptl_crystal_F_000 680.00
_exptl_crystal_size_max 0.15
_exptl_crystal_size_mid 0.15
_exptl_crystal_size_min 0.10
_refine_diff_density_max 0.35
_refine_diff_density_min -0.24
_refine_ls_abs_structure_details 'Flack (1983), with 1044 Friedel pairs'
_refine_ls_abs_structure_Flack 0.41(2)
_refine_ls_extinction_method none
_refine_ls_goodness_of_fit_ref 1.103
_refine_ls_hydrogen_treatment constr
_refine_ls_number_parameters 203
_refine_ls_number_reflns 2506
_refine_ls_R_factor_gt 0.0331
_refine_ls_shift/su_max 0.0000
_refine_ls_structure_factor_coef Fsqd
_refine_ls_weighting_details 'w = 1/[\s^2^(Fo^2^)+(0.0356P)^2^+2.2491P] where P=(Fo^2^+2Fc^2^)/3'
_refine_ls_weighting_scheme calc
_refine_ls_wR_factor_ref 0.0939
_reflns_number_gt 2352
_reflns_number_total 2506
_reflns_threshold_expression F^2^>2\s(F^2^)
_cod_data_source_file av3007.cif
_cod_data_source_block I
_cod_original_sg_symbol_H-M 'C 2'
_cod_database_code 2015339
_cod_database_fobs_code 2015339

loop_
_symmetry_equiv_pos_site_id
_symmetry_equiv_pos_as_xyz
1 +x,+y,+z
2 -x,+y,-z
3 1/2+x,1/2+y,+z
4 1/2-x,1/2+y,-z

loop_
_atom_site_type_symbol
_atom_site_label
_atom_site_fract_x
_atom_site_fract_y
_atom_site_fract_z
_atom_site_U_iso_or_equiv
_atom_site_adp_type
_atom_site_calc_flag
_atom_site_refinement_flags
_atom_site_occupancy
S S1 0.34069(5) 0.46961(12) 0.71348(5) 0.01882(18) Uani d . 1.00
S S2 0.68729(4) 0.34559(14) 0.78870(5) 0.01911(17) Uani d . 1.00
N N1 0.50491(14) 0.3088(4) 0.72824(17) 0.0200(6) Uani d . 1.00
N N2 0.52410(14) 0.5063(5) 0.77951(16) 0.0200(6) Uani d . 1.00
N N3 0.38844(14) 0.1034(4) 0.64617(17) 0.0186(6) Uani d . 1.00
N N4 0.64249(16) 0.7063(5) 0.86095(17) 0.0200(6) Uani d . 1.00
C C1 0.4231(2) 0.2867(5) 0.6977(2) 0.0173(7) Uani d . 1.00
C C2 0.26147(19) 0.2869(5) 0.65293(19) 0.0172(7) Uani d . 1.00
C C3 0.17275(19) 0.3108(6) 0.63575(19) 0.0190(7) Uani d . 1.00
C C4 0.1213(2) 0.1435(6) 0.5863(2) 0.0212(7) Uani d . 1.00
C C5 0.15866(19) -0.0415(7) 0.55430(19) 0.0202(6) Uani d . 1.00
C C6 0.24774(19) -0.0655(6) 0.57083(18) 0.0195(7) Uani d . 1.00
C C7 0.29865(19) 0.0985(5) 0.62110(19) 0.0171(6) Uani d . 1.00
C C8 0.4453(2) -0.0613(6) 0.6202(2) 0.0240(7) Uani d . 1.00
C C9 0.60667(19) 0.5277(5) 0.80843(19) 0.0178(7) Uani d . 1.00
C C10 0.76810(19) 0.5261(6) 0.84878(18) 0.0181(7) Uani d . 1.00
C C11 0.85612(19) 0.5034(6) 0.86261(18) 0.0202(7) Uani d . 1.00
C C12 0.90876(19) 0.6730(6) 0.9102(2) 0.0209(7) Uani d . 1.00
C C13 0.87321(18) 0.8554(7) 0.94510(18) 0.0199(6) Uani d . 1.00
C C14 0.78423(18) 0.8770(7) 0.93171(18) 0.0193(7) Uani d . 1.00
C C15 0.73159(19) 0.7119(5) 0.8827(2) 0.0190(7) Uani d . 1.00
C C16 0.58713(19) 0.8721(6) 0.8894(2) 0.0212(7) Uani d . 1.00
H H1 0.1476 0.4379 0.6571 0.023 Uiso c R 1.00
H H2 0.0603 0.1556 0.5743 0.025 Uiso c R 1.00
H H3 0.1226 -0.1534 0.5205 0.024 Uiso c R 1.00
H H4 0.2728 -0.1908 0.5483 0.023 Uiso c R 1.00
H H5 0.4829 0.0174 0.5895 0.029 Uiso c R 1.00
H H6 0.4108 -0.1754 0.5820 0.029 Uiso c R 1.00
H H7 0.4807 -0.1366 0.6717 0.029 Uiso c R 1.00
H H8 0.8805 0.3761 0.8405 0.024 Uiso c R 1.00
H H9 0.9695 0.6633 0.9187 0.025 Uiso c R 1.00
H H10 0.9101 0.9665 0.9785 0.024 Uiso c R 1.00
H H11 0.7600 1.0018 0.9555 0.023 Uiso c R 1.00
H H12 0.5665 0.9842 0.8435 0.025 Uiso c R 1.00
H H13 0.6200 0.9499 0.9415 0.025 Uiso c R 1.00
H H14 0.5378 0.7933 0.9024 0.025 Uiso c R 1.00

loop_
_atom_site_aniso_label
_atom_site_aniso_U_11
_atom_site_aniso_U_22
_atom_site_aniso_U_33
_atom_site_aniso_U_12
_atom_site_aniso_U_13
_atom_site_aniso_U_23
S1 0.0136(3) 0.0186(4) 0.0222(3) 0.0013(3) 0.0005(2) -0.0035(3)
S2 0.0139(3) 0.0194(4) 0.0220(3) 0.0003(3) 0.0006(2) -0.0019(3)
N1 0.0146(12) 0.0205(17) 0.0227(12) 0.0004(11) 0.0006(9) -0.0018(12)
N2 0.0166(13) 0.0187(17) 0.0228(13) -0.0035(11) 0.0012(9) 0.0019(12)
N3 0.0113(12) 0.0194(16) 0.0234(12) 0.0044(11) 0.0009(9) -0.0021(12)
N4 0.0162(13) 0.0199(17) 0.0216(13) -0.0001(11) 0.0004(10) -0.0020(12)
C1 0.0172(15) 0.014(2) 0.0200(14) -0.0002(12) 0.0029(11) 0.0032(13)
C2 0.0193(15) 0.015(2) 0.0158(14) 0.0028(12) 0.0008(11) -0.0011(12)
C3 0.0173(15) 0.017(2) 0.0219(15) 0.0023(13) 0.0033(11) -0.0009(14)
C4 0.0153(15) 0.023(2) 0.0229(15) -0.0009(13) 0.0013(11) 0.0040(15)
C5 0.0203(15) 0.0179(18) 0.0201(14) -0.0075(14) 0.0008(11) 0.0010(16)
C6 0.0184(15) 0.021(2) 0.0174(14) 0.0002(13) 0.0006(11) 0.0027(14)
C7 0.0193(16) 0.0152(18) 0.0164(14) 0.0029(13) 0.0032(11) 0.0031(13)
C8 0.0180(15) 0.027(2) 0.0254(15) 0.0018(14) 0.0029(12) 0.0002(16)
C9 0.0167(15) 0.019(2) 0.0181(14) 0.0021(12) 0.0055(11) 0.0017(13)
C10 0.0180(15) 0.019(2) 0.0147(14) -0.0020(13) -0.0006(11) -0.0011(13)
C11 0.0155(14) 0.024(2) 0.0189(14) 0.0010(13) -0.0001(11) 0.0040(15)
C12 0.0130(15) 0.026(2) 0.0224(15) -0.0010(13) 0.0012(11) 0.0009(15)
C13 0.0164(15) 0.0224(18) 0.0184(13) -0.0010(16) -0.0005(10) -0.0024(16)
C14 0.0214(15) 0.021(2) 0.0156(14) -0.0004(14) 0.0049(11) -0.0014(15)
C15 0.0128(15) 0.024(2) 0.0179(14) 0.0014(13) -0.0001(11) 0.0044(14)
C16 0.0177(14) 0.0191(19) 0.0265(15) 0.0015(14) 0.0051(11) -0.0040(15)

loop_
_atom_type_symbol
_atom_type_description
_atom_type_scat_dispersion_real
_atom_type_scat_dispersion_imag
_atom_type_scat_source
C C 0.018 0.009
;
International Tables for Crystallography
(1992, Vol. C, Tables 4.2.6.8 and 6.1.1.4)
;
H H 0.000 0.000
;
International Tables for Crystallography
(1992, Vol. C, Table 6.1.1.4)
;
N N 0.031 0.018
;
International Tables for Crystallography
(1992, Vol. C, Tables 4.2.6.8 and 6.1.1.4)
;
S S 0.333 0.557
;
International Tables for Crystallography
(1992, Vol. C, Tables 4.2.6.8 and 6.1.1.4)
;

loop_
_geom_angle_atom_site_label_1
_geom_angle_atom_site_label_2
_geom_angle_atom_site_label_3
_geom_angle
_geom_angle_publ_flag
C1 S1 C2 90.79(14) no
C9 S2 C10 90.57(15) no
N2 N1 C1 111.0(2) yes
N1 N2 C9 110.2(2) yes
C1 N3 C7 114.8(2) no
C1 N3 C8 119.8(2) yes
C7 N3 C8 125.3(2) no
C9 N4 C15 114.9(2) no
C9 N4 C16 120.2(2) yes
C15 N4 C16 124.9(2) no
S1 C1 N1 127.7(2) yes
S1 C1 N3 110.7(2) yes
N1 C1 N3 121.6(3) yes
S1 C2 C3 127.8(2) no
S1 C2 C7 111.4(2) no
C3 C2 C7 120.8(2) no
C2 C3 C4 118.4(3) no
C3 C4 C5 120.5(2) no
C4 C5 C6 121.4(3) no
C5 C6 C7 118.0(3) no
N3 C7 C2 112.2(2) no
N3 C7 C6 126.8(3) no
C2 C7 C6 121.0(2) no
S2 C9 N2 127.3(2) yes
S2 C9 N4 110.9(2) no
N2 C9 N4 121.8(3) no
S2 C10 C11 127.9(2) no
S2 C10 C15 110.9(2) no
C11 C10 C15 121.2(2) no
C10 C11 C12 118.3(3) no
C11 C12 C13 120.9(2) no
C12 C13 C14 120.8(3) no
C13 C14 C15 118.5(3) no
N4 C15 C10 112.6(2) no
N4 C15 C14 127.0(3) no
C10 C15 C14 120.3(2) no
C2 C3 H1 120.8 no
C4 C3 H1 120.8 no
C3 C4 H2 119.7 no
C5 C4 H2 119.7 no
C4 C5 H3 119.3 no
C6 C5 H3 119.3 no
C5 C6 H4 121.0 no
C7 C6 H4 121.0 no
N3 C8 H5 109.5 no
N3 C8 H6 109.5 no
N3 C8 H7 109.5 no
H5 C8 H6 109.5 no
H5 C8 H7 109.5 no
H6 C8 H7 109.5 no
C10 C11 H8 120.9 no
C12 C11 H8 120.9 no
C11 C12 H9 119.6 no
C13 C12 H9 119.6 no
C12 C13 H10 119.6 no
C14 C13 H10 119.6 no
C13 C14 H11 120.7 no
C15 C14 H11 120.7 no
N4 C16 H12 109.5 no
N4 C16 H13 109.5 no
N4 C16 H14 109.5 no
H12 C16 H13 109.5 no
H12 C16 H14 109.5 no
H13 C16 H14 109.5 no

loop_
_geom_bond_atom_site_label_1
_geom_bond_atom_site_label_2
_geom_bond_distance
_geom_bond_publ_flag
S1 C1 1.765(3) yes
S1 C2 1.757(2) no
S2 C9 1.762(3) yes
S2 C10 1.762(3) no
N1 N2 1.409(3) yes
N1 C1 1.287(3) yes
N2 C9 1.294(3) yes
N3 C1 1.384(4) yes
N3 C7 1.394(3) no
N3 C8 1.456(4) no
N4 C9 1.375(4) yes
N4 C15 1.383(3) no
N4 C16 1.462(4) no
C2 C3 1.385(4) no
C2 C7 1.408(4) no
C3 C4 1.394(4) no
C4 C5 1.396(5) no
C5 C6 1.392(4) no
C6 C7 1.383(4) no
C10 C11 1.378(4) no
C10 C15 1.407(4) no
C11 C12 1.400(4) no
C12 C13 1.391(5) no
C13 C14 1.393(4) no
C14 C15 1.391(4) no
C3 H1 0.950 no
C4 H2 0.950 no
C5 H3 0.950 no
C6 H4 0.950 no
C8 H5 0.980 no
C8 H6 0.980 no
C8 H7 0.980 no
C11 H8 0.950 no
C12 H9 0.950 no
C13 H10 0.950 no
C14 H11 0.950 no
C16 H12 0.980 no
C16 H13 0.980 no
C16 H14 0.980 no

loop_
_geom_contact_atom_site_label_1
_geom_contact_atom_site_label_2
_geom_contact_distance
_geom_contact_site_symmetry_2
S1 C11 3.594(3) 3_445
S1 C12 3.519(3) 3_445
S2 C4 3.594(3) 3_555
N2 C8 3.593(4) 1_565
C1 C11 3.496(4) 3_445
C1 C12 3.517(4) 3_445
C2 C10 3.457(4) 3_445
C3 C9 3.591(4) 3_445
C4 C8 3.460(4) 3_455
C6 C7 3.563(4) 4_546
C12 C12 3.553(3) 2_757
C12 C16 3.441(4) 3_545
S1 H4 3.269 1_565
S1 H6 3.339 1_565
S1 H7 3.397 1_565
S1 H8 3.093 3_455
S2 H1 3.143 3_545
S2 H11 3.314 1_545
S2 H12 3.136 1_545
N1 H1 3.537 3_545
N1 H2 3.468 3_555
N1 H7 3.374 1_565
N1 H9 3.336 3_445
N1 H12 2.662 1_545
N2 H2 3.571 3_555
N2 H7 2.692 1_565
N2 H8 3.469 3_455
N2 H9 3.271 3_445
N2 H12 3.248 1_545
N3 H3 2.985 4_556
N3 H8 3.405 3_445
N4 H1 3.544 3_555
N4 H7 3.582 1_565
N4 H10 3.211 4_647
N4 H11 3.194 4_647
C1 H3 3.394 4_556
C1 H7 3.558 1_565
C1 H8 3.496 3_445
C1 H9 3.496 3_445
C1 H12 3.347 1_545
C2 H4 3.516 1_565
C2 H4 3.123 4_556
C3 H4 3.261 4_556
C3 H5 3.185 3_455
C3 H6 3.403 4_556
C3 H7 3.277 3_455
C4 H2 3.369 2_556
C4 H4 3.196 4_556
C4 H5 3.127 3_455
C4 H6 3.517 3_455
C4 H6 2.815 4_556
C4 H7 3.177 3_455
C5 H1 3.492 1_545
C5 H4 2.999 4_556
C5 H6 3.064 4_556
C6 H4 2.871 4_556
C7 H3 3.196 4_556
C7 H4 2.935 4_556
C8 H1 3.144 3_545
C8 H2 2.710 3_545
C8 H2 3.502 4_546
C8 H3 3.279 4_556
C9 H1 3.581 3_555
C9 H7 3.247 1_565
C9 H10 3.493 4_647
C9 H12 3.328 1_545
C10 H11 3.534 1_545
C10 H11 3.265 4_647
C10 H13 3.413 4_647
C11 H12 3.455 3_545
C11 H13 3.069 4_647
C11 H14 3.077 3_545
C12 H9 2.939 2_757
C12 H10 3.463 2_757
C12 H12 3.170 3_545
C12 H13 3.545 3_545
C12 H13 2.839 4_647
C12 H14 3.061 3_545
C13 H8 3.497 1_565
C13 H9 3.104 2_757
C13 H10 3.444 2_757
C13 H13 2.975 4_647
C13 H14 3.584 4_657
C14 H11 3.035 4_647
C14 H13 3.346 4_647
C15 H11 2.834 4_647
C15 H13 3.549 4_647
C16 H7 3.474 1_565
C16 H8 3.206 3_455
C16 H9 2.667 3_455
C16 H10 3.171 4_647
H1 H3 3.199 1_565
H1 H5 2.633 3_455
H1 H7 2.773 3_455
H1 H12 3.536 3_445
H2 H2 2.664 2_556
H2 H3 3.459 2_556
H2 H5 2.499 3_455
H2 H5 3.305 4_556
H2 H6 2.621 3_455
H2 H6 2.826 4_556
H2 H7 2.549 3_455
H3 H4 3.504 4_556
H3 H5 3.338 3_445
H3 H5 2.864 4_546
H3 H6 3.452 4_546
H3 H6 3.224 4_556
H4 H4 3.311 4_546
H4 H4 3.311 4_556
H5 H5 3.036 2_656
H7 H8 3.457 3_445
H7 H12 2.838 1_545
H7 H14 3.592 1_545
H8 H10 3.215 1_545
H8 H12 3.032 3_545
H8 H13 3.507 4_647
H8 H14 2.516 3_545
H9 H9 2.537 2_757
H9 H10 2.831 2_757
H9 H12 2.422 3_545
H9 H13 2.659 3_545
H9 H13 3.189 4_647
H9 H14 2.473 3_545
H10 H10 2.790 2_757
H10 H13 3.369 4_647
H10 H13 3.195 4_657
H10 H14 3.248 3_555
H10 H14 2.684 4_657
H11 H11 3.309 4_647
H11 H11 3.309 4_657
H11 H13 3.427 4_657

loop_
_geom_torsion_atom_site_label_1
_geom_torsion_atom_site_label_2
_geom_torsion_atom_site_label_3
_geom_torsion_atom_site_label_4
_geom_torsion
_geom_torsion_publ_flag
C1 N1 N2 C9 -178.9(3) yes
N1 N2 C9 N4 -179.5(3) yes
N1 N2 C9 S2 0.6(4) yes
N2 N1 C1 N3 -179.2(3) yes
N2 N1 C1 S1 0.3(4) yes

loop_
_cod_related_entry_id
_cod_related_entry_database
_cod_related_entry_code
1 ChemSpider 21180898
